data_7222183
loop_
_publ_author_name
'Krenkel, B.'
'Tiburtius, C.'
'Schuster, H.U.'

_publ_section_title
;
 Na Cd As Und Tl Cd Sb, ternaere Verbindungen mit modifizierter anti-Pb
 Cl2-Struktur
;
_journal_name_full
;
Zeitschrift fuer Naturforschung, Teil B. Anorganische Chemie, Organische 
Chemie (33,1978-41,1986)
;
_journal_page_first 1686
_journal_page_last 1689
_journal_volume 34
_journal_year 1979
_chemical_formula_sum 'Cd Sb Tl'
_chemical_name_systematic 'Tl Cd Sb'
_space_group_IT_number 62
_symmetry_space_group_name_Hall '-P 2ac 2n'
_symmetry_space_group_name_H-M 'P n m a'
_cell_angle_alpha 90
_cell_angle_beta 90
_cell_angle_gamma 90
_cell_formula_units_Z 4
_cell_length_a 8.177
_cell_length_b 4.885
_cell_length_c 8.514
_cell_volume 340.089
_citation_journal_id_ASTM ZNBAD2
_cod_data_source_file Krenkel_ZNBAD2_1979_932.cif
_cod_data_source_block Cd1Sb1Tl1
_cod_original_cell_volume 340.0887
_cod_original_formula_sum 'Cd1 Sb1 Tl1'
_cod_database_code 7222183

loop_
_symmetry_equiv_pos_as_xyz
x,y,z
-x+1/2,-y,z+1/2
x+1/2,-y+1/2,-z+1/2
-x,y+1/2,-z
-x,-y,-z
x-1/2,y,-z-1/2
-x-1/2,y-1/2,z-1/2
x,-y-1/2,z

loop_
_atom_site_label
_atom_site_type_symbol
_atom_site_fract_x
_atom_site_fract_y
_atom_site_fract_z
_atom_site_occupancy
_atom_site_U_iso_or_equiv
Cd1 Cd+2 0.8427 0.75 0.4136 1 0.0
Tl1 Tl+1 0.4952 0.75 0.6724 1 0.0
Sb1 Sb-3 0.6963 0.75 0.0987 1 0.0
